data_1543637
loop_
_publ_author_name
'Lehnherr, Dan'
'Chen, Chen'
'Pedramrazi, Zahra'
'DeBlase, Catherine R.'
'Alzola, Joaquin M.'
'Keresztes, Ivan'
'Lobkovsky, Emil B.'
'Crommie, Michael F.'
'Dichtel, William R.'

_publ_section_title
;
 Sequence-defined oligo(ortho-arylene) foldamers derived from the
 benzannulation of ortho(arylene ethynylene)s
;
_journal_issue 10
_journal_name_full 'Chem. Sci.'
_journal_page_first 6357
_journal_paper_doi 10.1039/C6SC02520J
_journal_volume 7
_journal_year 2016
_chemical_formula_moiety 'C64 H34 F8'
_chemical_formula_sum 'C64 H34 F8'
_chemical_formula_weight 954.91
_chemical_name_systematic
; 
 ? 
;
_space_group_IT_number 2
_symmetry_cell_setting triclinic
_symmetry_space_group_name_Hall '-P 1'
_symmetry_space_group_name_H-M 'P -1'
_atom_sites_solution_hydrogens geom
_atom_sites_solution_primary direct
_atom_sites_solution_secondary difmap
_audit_creation_method SHELXL-97
_audit_update_record
;
2016-06-07 deposited with the CCDC.
2016-07-08 downloaded from the CCDC.
;
_cell_angle_alpha 83.981(2)
_cell_angle_beta 85.728(2)
_cell_angle_gamma 64.491(2)
_cell_formula_units_Z 2
_cell_length_a 11.1751(4)
_cell_length_b 12.6389(5)
_cell_length_c 19.1180(7)
_cell_measurement_reflns_used 4708
_cell_measurement_temperature 296(2)
_cell_measurement_theta_max 23.70
_cell_measurement_theta_min 2.32
_cell_volume 2422.29(16)
_computing_cell_refinement 'Bruker SAINT+'
_computing_data_collection 'Bruker APEX2'
_computing_data_reduction 'Bruker SAINT+'
_computing_molecular_graphics 'Bruker SHELXTL'
_computing_publication_material 'Bruker SHELXTL'
_computing_structure_refinement 'SHELXL-97 (Sheldrick, 1997)'
_computing_structure_solution 'SHELXS-97 (Sheldrick, 1990)'
_diffrn_ambient_temperature 296(2)
_diffrn_measured_fraction_theta_full 0.978
_diffrn_measured_fraction_theta_max 0.978
_diffrn_measurement_device_type 'Bruker X8 APEX II diffractometer'
_diffrn_measurement_method 'phi and omega scans'
_diffrn_radiation_monochromator graphite
_diffrn_radiation_source 'fine-focus sealed tube'
_diffrn_radiation_type MoK\a
_diffrn_radiation_wavelength 0.71073
_diffrn_reflns_av_R_equivalents 0.0344
_diffrn_reflns_av_sigmaI/netI 0.0521
_diffrn_reflns_limit_h_max 12
_diffrn_reflns_limit_h_min -12
_diffrn_reflns_limit_k_max 14
_diffrn_reflns_limit_k_min -14
_diffrn_reflns_limit_l_max 21
_diffrn_reflns_limit_l_min -21
_diffrn_reflns_number 23933
_diffrn_reflns_theta_full 23.26
_diffrn_reflns_theta_max 23.26
_diffrn_reflns_theta_min 1.79
_diffrn_standards_number 0
_exptl_absorpt_coefficient_mu 0.097
_exptl_absorpt_correction_T_max 0.9976
_exptl_absorpt_correction_T_min 0.9810
_exptl_absorpt_correction_type multi-scan
_exptl_absorpt_process_details SADABS
_exptl_crystal_colour colourless
_exptl_crystal_density_diffrn 1.309
_exptl_crystal_density_method 'not measured'
_exptl_crystal_description plate
_exptl_crystal_F_000 980
_exptl_crystal_size_max 0.20
_exptl_crystal_size_mid 0.10
_exptl_crystal_size_min 0.03
_platon_squeeze_details
;
;
_refine_diff_density_max 0.383
_refine_diff_density_min -0.325
_refine_diff_density_rms 0.058
_refine_ls_extinction_method none
_refine_ls_goodness_of_fit_ref 1.035
_refine_ls_hydrogen_treatment riding
_refine_ls_matrix_type full
_refine_ls_number_parameters 692
_refine_ls_number_reflns 6818
_refine_ls_number_restraints 72
_refine_ls_restrained_S_all 1.033
_refine_ls_R_factor_all 0.1096
_refine_ls_R_factor_gt 0.0613
_refine_ls_shift/su_max 0.084
_refine_ls_shift/su_mean 0.004
_refine_ls_structure_factor_coef Fsqd
_refine_ls_weighting_details 'calc w=1/[\s^2^(Fo^2^)+(0.1269P)^2^+0.0000P] where P=(Fo^2^+2Fc^2^)/3'
_refine_ls_weighting_scheme calc
_refine_ls_wR_factor_gt 0.1925
_refine_ls_wR_factor_ref 0.2147
_reflns_number_gt 3692
_reflns_number_total 6818
_reflns_threshold_expression >2sigma(I)
_cod_data_source_file c6sc02520j2.cif
_cod_data_source_block dl9
_cod_depositor_comments
;
The following automatic conversions were performed:

'_symmetry_cell_setting' value 'Triclinic' changed to 'triclinic'
according to
/usr/data/users/saulius/crontab/automatic-downloads/rss-feeds/RSC/lib/dictionaries/cif_core.dic
dictionary named 'cif_core.dic' version 2.4.2 from 2011-04-26.

Automatic conversion script
Id: cif_fix_values 4268 2015-11-12 08:31:59Z antanas 

 Adding full bibliography for 1543631--1543639.cif.
;
_cod_original_sg_symbol_H-M P-1
_cod_database_code 1543637

loop_
_symmetry_equiv_pos_as_xyz
'x, y, z'
'-x, -y, -z'

loop_
_atom_site_label
_atom_site_type_symbol
_atom_site_fract_x
_atom_site_fract_y
_atom_site_fract_z
_atom_site_U_iso_or_equiv
_atom_site_adp_type
_atom_site_occupancy
_atom_site_symmetry_multiplicity
_atom_site_calc_flag
_atom_site_refinement_flags
_atom_site_disorder_assembly
_atom_site_disorder_group
F1 F 1.1208(3) 0.0080(2) 0.72319(16) 0.1022(10) Uani 1 1 d . . .
F2 F 1.0707(3) 0.0170(2) 0.86119(16) 0.1078(10) Uani 1 1 d . . .
F3 F 0.2524(3) 0.9181(2) 0.43908(11) 0.0791(8) Uani 1 1 d . . .
F4 F 0.2704(2) 0.7087(2) 0.41465(11) 0.0741(7) Uani 1 1 d . . .
F5 F 0.8271(3) -0.0558(2) 0.78428(14) 0.0903(9) Uani 1 1 d . . .
F6 F 0.7431(3) -0.0510(2) 0.91813(14) 0.0933(9) Uani 1 1 d . . .
F7 F -0.0396(3) 0.8749(2) 0.49334(12) 0.0775(8) Uani 1 1 d . . .
F8 F -0.0334(2) 0.6709(2) 0.46727(11) 0.0750(8) Uani 1 1 d . . .
C1 C 0.7296(4) 0.7382(4) 0.6840(2) 0.0616(12) Uani 1 1 d D . .
H1A H 0.7530 0.7394 0.7294 0.074 Uiso 1 1 calc R . .
C2 C 0.7015(5) 0.8360(5) 0.6365(3) 0.0874(17) Uani 1 1 d D . .
H2A H 0.7072 0.9021 0.6502 0.105 Uiso 1 1 calc R . .
C3 C 0.6651(5) 0.8356(5) 0.5688(3) 0.0912(19) Uani 1 1 d D . .
H3A H 0.6432 0.9021 0.5375 0.109 Uiso 1 1 calc R . .
C4 C 0.6615(4) 0.7369(5) 0.5487(3) 0.0830(17) Uani 1 1 d D . .
H4A H 0.6398 0.7356 0.5028 0.100 Uiso 1 1 calc R . .
C5 C 0.6898(4) 0.6383(4) 0.5954(2) 0.0628(12) Uani 1 1 d D . .
H5A H 0.6865 0.5718 0.5807 0.075 Uiso 1 1 calc R . .
C6 C 0.7231(3) 0.6382(3) 0.6639(2) 0.0454(10) Uani 1 1 d . . .
C7 C 0.7607(3) 0.5305(3) 0.71235(18) 0.0406(9) Uani 1 1 d . . .
C8 C 0.8452(3) 0.4249(3) 0.6870(2) 0.0463(10) Uani 1 1 d . . .
H8A H 0.8667 0.4234 0.6390 0.056 Uiso 1 1 calc R . .
C9 C 0.9007(3) 0.3191(3) 0.72981(19) 0.0441(9) Uani 1 1 d . . .
C10 C 0.9869(4) 0.2106(4) 0.7035(2) 0.0593(11) Uani 1 1 d . . .
H10A H 1.0070 0.2061 0.6555 0.071 Uiso 1 1 calc R . .
C11 C 1.0391(4) 0.1149(4) 0.7477(3) 0.0684(13) Uani 1 1 d . . .
C12 C 1.0118(4) 0.1184(4) 0.8196(3) 0.0665(12) Uani 1 1 d . . .
C13 C 0.9297(4) 0.2186(4) 0.8474(2) 0.0600(12) Uani 1 1 d . . .
H13A H 0.9119 0.2194 0.8957 0.072 Uiso 1 1 calc R . .
C14 C 0.8700(3) 0.3232(3) 0.8030(2) 0.0470(10) Uani 1 1 d . . .
C15 C 0.7787(3) 0.4302(3) 0.82840(19) 0.0456(10) Uani 1 1 d . . .
H15A H 0.7563 0.4323 0.8762 0.055 Uiso 1 1 calc R . .
C16 C 0.7211(3) 0.5318(3) 0.78508(18) 0.0402(9) Uani 1 1 d . . .
C17 C 0.6214(3) 0.6391(3) 0.81751(18) 0.0422(9) Uani 1 1 d . . .
C18 C 0.6584(4) 0.6744(4) 0.8755(2) 0.0548(11) Uani 1 1 d . . .
H18A H 0.7428 0.6296 0.8926 0.066 Uiso 1 1 calc R . .
C19 C 0.5758(4) 0.7727(4) 0.9086(2) 0.0623(12) Uani 1 1 d . . .
H19A H 0.6043 0.7940 0.9471 0.075 Uiso 1 1 calc R . .
C20 C 0.4500(4) 0.8395(4) 0.8840(2) 0.0575(11) Uani 1 1 d . . .
H20A H 0.3932 0.9069 0.9054 0.069 Uiso 1 1 calc R . .
C21 C 0.4089(4) 0.8056(3) 0.82746(19) 0.0478(10) Uani 1 1 d . . .
H21A H 0.3233 0.8504 0.8118 0.057 Uiso 1 1 calc R . .
C22 C 0.4921(3) 0.7055(3) 0.79268(17) 0.0376(9) Uani 1 1 d . . .
C23 C 0.4414(3) 0.6825(3) 0.72872(17) 0.0363(9) Uani 1 1 d . . .
C24 C 0.3962(3) 0.7735(3) 0.67687(18) 0.0398(9) Uani 1 1 d . . .
H24A H 0.3904 0.8465 0.6859 0.048 Uiso 1 1 calc R . .
C25 C 0.3584(3) 0.7607(3) 0.61087(17) 0.0382(9) Uani 1 1 d . . .
C26 C 0.3170(4) 0.8537(3) 0.55614(19) 0.0499(10) Uani 1 1 d . . .
H26A H 0.3086 0.9281 0.5638 0.060 Uiso 1 1 calc R . .
C27 C 0.2903(4) 0.8312(4) 0.4926(2) 0.0524(11) Uani 1 1 d . . .
C28 C 0.3012(4) 0.7223(4) 0.47970(18) 0.0489(10) Uani 1 1 d . . .
C29 C 0.3384(3) 0.6318(3) 0.52945(18) 0.0445(10) Uani 1 1 d . . .
H29A H 0.3446 0.5591 0.5196 0.053 Uiso 1 1 calc R . .
C30 C 0.3682(3) 0.6483(3) 0.59705(17) 0.0380(9) Uani 1 1 d . . .
C31 C 0.4054(3) 0.5593(3) 0.65196(17) 0.0362(9) Uani 1 1 d . . .
H31A H 0.4073 0.4872 0.6440 0.043 Uiso 1 1 calc R . .
C32 C 0.4393(3) 0.5727(3) 0.71707(17) 0.0336(8) Uani 1 1 d . . .
C33 C 0.4772(3) 0.4679(3) 0.76981(17) 0.0345(8) Uani 1 1 d . . .
C34 C 0.5667(3) 0.3620(3) 0.74712(18) 0.0400(9) Uani 1 1 d . . .
H34A H 0.6010 0.3609 0.7012 0.048 Uiso 1 1 calc R . .
C35 C 0.6091(3) 0.2557(3) 0.78907(18) 0.0388(9) Uani 1 1 d . . .
C36 C 0.7008(4) 0.1478(3) 0.7636(2) 0.0513(10) Uani 1 1 d . . .
H36A H 0.7328 0.1452 0.7172 0.062 Uiso 1 1 calc R . .
C37 C 0.7408(4) 0.0497(4) 0.8069(2) 0.0598(11) Uani 1 1 d . . .
C38 C 0.6959(4) 0.0512(4) 0.8773(2) 0.0609(12) Uani 1 1 d . . .
C39 C 0.6088(4) 0.1519(4) 0.9037(2) 0.0557(11) Uani 1 1 d . . .
H39A H 0.5798 0.1517 0.9505 0.067 Uiso 1 1 calc R . .
C40 C 0.5614(3) 0.2587(3) 0.85952(18) 0.0419(9) Uani 1 1 d . . .
C41 C 0.4696(4) 0.3667(3) 0.88258(18) 0.0429(9) Uani 1 1 d . . .
H41A H 0.4375 0.3682 0.9289 0.051 Uiso 1 1 calc R . .
C42 C 0.4244(3) 0.4702(3) 0.84079(17) 0.0352(9) Uani 1 1 d . . .
C43 C 0.3214(3) 0.5773(3) 0.87279(16) 0.0360(9) Uani 1 1 d . . .
C44 C 0.3547(4) 0.6049(3) 0.93522(18) 0.0462(10) Uani 1 1 d . . .
H44A H 0.4391 0.5600 0.9524 0.055 Uiso 1 1 calc R . .
C45 C 0.2663(4) 0.6968(4) 0.97222(19) 0.0530(11) Uani 1 1 d . . .
H45A H 0.2901 0.7118 1.0144 0.064 Uiso 1 1 calc R . .
C46 C 0.1428(4) 0.7659(4) 0.9463(2) 0.0565(11) Uani 1 1 d . . .
H46A H 0.0829 0.8290 0.9702 0.068 Uiso 1 1 calc R . .
C47 C 0.1090(4) 0.7408(3) 0.88485(19) 0.0517(10) Uani 1 1 d . . .
H47A H 0.0254 0.7883 0.8676 0.062 Uiso 1 1 calc R . .
C48 C 0.1948(3) 0.6469(3) 0.84704(17) 0.0404(9) Uani 1 1 d . . .
C49 C 0.1476(3) 0.6285(3) 0.78061(17) 0.0380(9) Uani 1 1 d . . .
C50 C 0.1070(3) 0.7200(3) 0.72894(17) 0.0407(9) Uani 1 1 d . . .
H50A H 0.1056 0.7912 0.7384 0.049 Uiso 1 1 calc R . .
C51 C 0.0673(3) 0.7109(3) 0.66242(18) 0.0379(9) Uani 1 1 d . . .
C52 C 0.0288(3) 0.8047(4) 0.6092(2) 0.0482(10) Uani 1 1 d . . .
H52A H 0.0258 0.8770 0.6177 0.058 Uiso 1 1 calc R . .
C53 C -0.0030(4) 0.7884(4) 0.5469(2) 0.0492(10) Uani 1 1 d . . .
C54 C 0.0013(4) 0.6804(4) 0.53266(19) 0.0514(11) Uani 1 1 d . . .
C55 C 0.0368(4) 0.5883(4) 0.5817(2) 0.0524(11) Uani 1 1 d . . .
H55A H 0.0388 0.5172 0.5714 0.063 Uiso 1 1 calc R . .
C56 C 0.0711(3) 0.6015(3) 0.64897(18) 0.0417(9) Uani 1 1 d . . .
C57 C 0.1068(3) 0.5103(3) 0.7038(2) 0.0462(10) Uani 1 1 d . . .
H57A H 0.1070 0.4392 0.6952 0.055 Uiso 1 1 calc R . .
C58 C 0.1409(3) 0.5217(3) 0.76841(19) 0.0414(9) Uani 1 1 d . A .
C59 C 0.1605(4) 0.4273(4) 0.8252(2) 0.0557(11) Uani 1 1 d U . .
C60 C 0.089(3) 0.461(2) 0.8897(14) 0.100(8) Uani 0.51(4) 1 d PDU A 1
H60A H 0.0413 0.5413 0.8956 0.120 Uiso 0.51(4) 1 calc PR A 1
C61 C 0.086(3) 0.381(2) 0.9445(14) 0.100(8) Uani 0.51(4) 1 d PDU A 1
H61A H 0.0283 0.4042 0.9835 0.120 Uiso 0.51(4) 1 calc PR A 1
C62 C 0.173(3) 0.262(2) 0.9384(14) 0.078(6) Uani 0.51(4) 1 d PDU A 1
H62A H 0.1862 0.2086 0.9776 0.094 Uiso 0.51(4) 1 calc PR A 1
C63 C 0.240(2) 0.2232(14) 0.8769(10) 0.065(5) Uani 0.51(4) 1 d PDU A 1
H63A H 0.2871 0.1429 0.8727 0.078 Uiso 0.51(4) 1 calc PR A 1
C64 C 0.237(2) 0.3076(14) 0.8169(10) 0.049(4) Uani 0.51(4) 1 d PRDU A 1
H64A H 0.2870 0.2814 0.7742 0.059 Uiso 0.51(4) 1 d PR A 1
C60' C 0.108(2) 0.4406(18) 0.8916(11) 0.066(6) Uani 0.49(4) 1 d PD A 2
H60B H 0.0529 0.5155 0.9050 0.079 Uiso 0.49(4) 1 calc PR A 2
C61' C 0.135(3) 0.343(3) 0.9402(11) 0.082(8) Uani 0.49(4) 1 d PD A 2
H61B H 0.1028 0.3533 0.9864 0.098 Uiso 0.49(4) 1 calc PR A 2
C62' C 0.213(4) 0.230(2) 0.9183(14) 0.093(10) Uani 0.49(4) 1 d PD A 2
H62B H 0.2254 0.1641 0.9484 0.111 Uiso 0.49(4) 1 calc PR A 2
C63' C 0.271(3) 0.219(2) 0.8521(16) 0.081(6) Uani 0.49(4) 1 d PD A 2
H63B H 0.3280 0.1447 0.8381 0.098 Uiso 0.49(4) 1 calc PR A 2
C64' C 0.245(3) 0.319(3) 0.8054(13) 0.105(10) Uani 0.49(4) 1 d PD A 2
H64B H 0.2855 0.3113 0.7608 0.127 Uiso 0.49(4) 1 calc PR A 2

loop_
_atom_site_aniso_label
_atom_site_aniso_U_11
_atom_site_aniso_U_22
_atom_site_aniso_U_33
_atom_site_aniso_U_23
_atom_site_aniso_U_13
_atom_site_aniso_U_12
F1 0.095(2) 0.0554(18) 0.119(2) -0.0122(16) 0.0079(17) 0.0026(16)
F2 0.105(2) 0.0619(19) 0.108(2) 0.0251(17) -0.0110(18) 0.0040(17)
F3 0.1018(19) 0.0724(18) 0.0477(14) 0.0275(13) -0.0136(13) -0.0281(16)
F4 0.0921(18) 0.0861(19) 0.0358(13) 0.0040(12) -0.0126(12) -0.0306(15)
F5 0.096(2) 0.0371(15) 0.099(2) -0.0006(14) -0.0074(16) 0.0077(14)
F6 0.120(2) 0.0440(16) 0.0894(19) 0.0280(14) -0.0171(16) -0.0156(15)
F7 0.0900(18) 0.0756(18) 0.0493(14) 0.0149(13) -0.0137(13) -0.0215(15)
F8 0.0912(18) 0.101(2) 0.0391(14) -0.0045(13) -0.0089(12) -0.0466(16)
C1 0.045(3) 0.061(3) 0.072(3) 0.007(3) 0.014(2) -0.021(2)
C2 0.055(3) 0.072(4) 0.123(5) 0.021(4) 0.014(3) -0.024(3)
C3 0.059(3) 0.084(4) 0.113(5) 0.048(4) 0.001(3) -0.027(3)
C4 0.055(3) 0.114(5) 0.064(3) 0.039(3) -0.002(2) -0.031(3)
C5 0.047(3) 0.079(3) 0.055(3) 0.012(2) 0.001(2) -0.025(2)
C6 0.034(2) 0.047(3) 0.051(3) 0.000(2) 0.0028(18) -0.0147(19)
C7 0.032(2) 0.046(2) 0.043(2) 0.0032(19) -0.0011(17) -0.0178(19)
C8 0.039(2) 0.057(3) 0.045(2) -0.005(2) 0.0047(18) -0.024(2)
C9 0.033(2) 0.045(3) 0.051(2) -0.001(2) -0.0017(18) -0.0143(19)
C10 0.049(3) 0.058(3) 0.059(3) -0.006(2) 0.005(2) -0.012(2)
C11 0.056(3) 0.049(3) 0.083(4) -0.013(3) 0.004(3) -0.005(2)
C12 0.052(3) 0.048(3) 0.081(4) 0.014(3) -0.013(2) -0.006(2)
C13 0.050(3) 0.058(3) 0.058(3) 0.008(2) -0.006(2) -0.012(2)
C14 0.036(2) 0.050(3) 0.051(2) -0.001(2) -0.0042(19) -0.015(2)
C15 0.039(2) 0.058(3) 0.038(2) -0.003(2) -0.0033(18) -0.019(2)
C16 0.030(2) 0.047(2) 0.042(2) -0.0025(19) -0.0036(17) -0.0153(19)
C17 0.040(2) 0.049(2) 0.037(2) -0.0014(18) -0.0005(17) -0.020(2)
C18 0.047(2) 0.067(3) 0.051(2) -0.012(2) -0.006(2) -0.022(2)
C19 0.064(3) 0.073(3) 0.056(3) -0.013(2) -0.005(2) -0.032(3)
C20 0.074(3) 0.046(3) 0.050(3) -0.014(2) 0.007(2) -0.022(2)
C21 0.048(2) 0.043(3) 0.048(2) -0.003(2) 0.0034(19) -0.016(2)
C22 0.040(2) 0.036(2) 0.037(2) -0.0008(17) 0.0001(17) -0.0166(19)
C23 0.032(2) 0.038(2) 0.036(2) -0.0009(18) 0.0037(16) -0.0136(17)
C24 0.039(2) 0.034(2) 0.044(2) 0.0031(18) -0.0041(17) -0.0135(18)
C25 0.033(2) 0.039(2) 0.037(2) 0.0064(18) -0.0014(16) -0.0111(18)
C26 0.052(2) 0.047(3) 0.045(2) 0.008(2) -0.0029(19) -0.018(2)
C27 0.052(3) 0.058(3) 0.037(2) 0.019(2) -0.0020(19) -0.018(2)
C28 0.051(2) 0.061(3) 0.028(2) 0.002(2) -0.0037(17) -0.019(2)
C29 0.042(2) 0.051(3) 0.038(2) -0.004(2) -0.0009(17) -0.017(2)
C30 0.032(2) 0.043(2) 0.036(2) 0.0021(18) 0.0010(16) -0.0148(18)
C31 0.032(2) 0.037(2) 0.039(2) 0.0016(17) -0.0005(16) -0.0150(17)
C32 0.0297(19) 0.037(2) 0.031(2) 0.0004(16) 0.0021(15) -0.0119(17)
C33 0.0320(19) 0.038(2) 0.033(2) 0.0018(17) -0.0071(16) -0.0145(18)
C34 0.038(2) 0.043(2) 0.036(2) 0.0001(18) -0.0016(16) -0.0154(19)
C35 0.034(2) 0.032(2) 0.046(2) 0.0018(18) -0.0045(17) -0.0112(18)
C36 0.053(2) 0.043(3) 0.051(2) -0.001(2) -0.006(2) -0.013(2)
C37 0.055(3) 0.037(3) 0.073(3) -0.001(2) -0.011(2) -0.005(2)
C38 0.073(3) 0.033(3) 0.073(3) 0.016(2) -0.021(3) -0.020(2)
C39 0.064(3) 0.048(3) 0.050(2) 0.011(2) -0.008(2) -0.022(2)
C40 0.042(2) 0.042(2) 0.043(2) 0.0047(19) -0.0046(18) -0.020(2)
C41 0.049(2) 0.046(3) 0.030(2) 0.0026(19) -0.0005(17) -0.019(2)
C42 0.035(2) 0.037(2) 0.032(2) 0.0024(17) -0.0065(16) -0.0149(18)
C43 0.040(2) 0.040(2) 0.0275(19) 0.0024(16) -0.0012(16) -0.0181(19)
C44 0.050(2) 0.054(3) 0.033(2) 0.0062(19) -0.0071(18) -0.022(2)
C45 0.069(3) 0.061(3) 0.029(2) -0.008(2) 0.002(2) -0.027(2)
C46 0.065(3) 0.053(3) 0.039(2) -0.009(2) 0.003(2) -0.013(2)
C47 0.044(2) 0.051(3) 0.045(2) -0.004(2) -0.0008(19) -0.005(2)
C48 0.038(2) 0.044(2) 0.035(2) 0.0021(18) 0.0006(17) -0.0155(19)
C49 0.031(2) 0.046(2) 0.034(2) -0.0019(18) 0.0003(16) -0.0140(18)
C50 0.035(2) 0.040(2) 0.041(2) -0.0025(18) -0.0030(17) -0.0108(18)
C51 0.0266(19) 0.044(2) 0.038(2) 0.0010(18) -0.0016(16) -0.0110(17)
C52 0.039(2) 0.052(3) 0.048(2) 0.000(2) -0.0039(18) -0.014(2)
C53 0.040(2) 0.059(3) 0.040(2) 0.009(2) -0.0044(18) -0.016(2)
C54 0.044(2) 0.080(3) 0.031(2) -0.005(2) -0.0022(18) -0.026(2)
C55 0.054(3) 0.065(3) 0.046(2) -0.009(2) 0.000(2) -0.032(2)
C56 0.031(2) 0.055(3) 0.040(2) -0.002(2) -0.0004(17) -0.0204(19)
C57 0.044(2) 0.048(3) 0.053(3) -0.001(2) -0.0030(19) -0.026(2)
C58 0.034(2) 0.049(3) 0.044(2) 0.0076(19) -0.0073(17) -0.0226(19)
C59 0.057(3) 0.057(3) 0.065(3) 0.009(2) -0.014(2) -0.036(3)
C60 0.098(12) 0.094(10) 0.077(12) 0.023(7) 0.016(9) -0.021(10)
C61 0.117(17) 0.093(12) 0.077(9) 0.014(7) 0.017(10) -0.038(10)
C62 0.090(12) 0.089(11) 0.057(10) 0.021(11) 0.001(8) -0.047(11)
C63 0.082(11) 0.061(7) 0.051(13) 0.032(7) 0.001(10) -0.037(7)
C64 0.060(9) 0.039(7) 0.057(7) 0.032(6) -0.010(6) -0.035(6)
C60' 0.100(13) 0.091(12) 0.044(9) 0.023(8) -0.012(8) -0.080(11)
C61' 0.12(2) 0.094(18) 0.058(10) 0.029(13) -0.020(11) -0.074(19)
C62' 0.15(3) 0.092(15) 0.069(19) 0.041(14) -0.028(17) -0.094(17)
C63' 0.108(13) 0.110(13) 0.064(14) 0.025(10) -0.003(11) -0.089(11)
C64' 0.112(18) 0.096(16) 0.132(18) 0.043(12) -0.051(13) -0.071(14)

loop_
_atom_type_symbol
_atom_type_description
_atom_type_scat_dispersion_real
_atom_type_scat_dispersion_imag
_atom_type_scat_source
C C 0.0033 0.0016 'International Tables Vol C Tables 4.2.6.8 and 6.1.1.4'
H H 0.0000 0.0000 'International Tables Vol C Tables 4.2.6.8 and 6.1.1.4'
F F 0.0171 0.0103 'International Tables Vol C Tables 4.2.6.8 and 6.1.1.4'

loop_
_geom_angle_atom_site_label_1
_geom_angle_atom_site_label_2
_geom_angle_atom_site_label_3
_geom_angle
C2 C1 C6 120.4(5)
C1 C2 C3 120.3(5)
C4 C3 C2 119.4(5)
C3 C4 C5 121.0(5)
C4 C5 C6 120.4(5)
C5 C6 C1 118.5(4)
C5 C6 C7 120.2(4)
C1 C6 C7 121.1(4)
C8 C7 C16 118.4(3)
C8 C7 C6 118.1(3)
C16 C7 C6 123.3(3)
C7 C8 C9 123.3(3)
C8 C9 C10 123.2(4)
C8 C9 C14 117.8(3)
C10 C9 C14 119.1(4)
C11 C10 C9 119.7(4)
C10 C11 F1 120.7(4)
C10 C11 C12 121.8(4)
F1 C11 C12 117.5(4)
C13 C12 F2 120.8(4)
C13 C12 C11 121.1(4)
F2 C12 C11 118.0(4)
C12 C13 C14 119.8(4)
C15 C14 C13 122.7(4)
C15 C14 C9 118.7(3)
C13 C14 C9 118.6(4)
C16 C15 C14 122.5(3)
C15 C16 C7 118.9(3)
C15 C16 C17 117.7(3)
C7 C16 C17 123.4(3)
C18 C17 C22 118.5(3)
C18 C17 C16 117.9(3)
C22 C17 C16 123.6(3)
C19 C18 C17 123.0(4)
C18 C19 C20 119.0(4)
C21 C20 C19 119.7(4)
C20 C21 C22 122.2(4)
C21 C22 C17 117.7(3)
C21 C22 C23 117.7(3)
C17 C22 C23 124.4(3)
C24 C23 C32 118.5(3)
C24 C23 C22 116.5(3)
C32 C23 C22 124.9(3)
C23 C24 C25 122.8(3)
C24 C25 C26 122.7(3)
C24 C25 C30 118.5(3)
C26 C25 C30 118.8(3)
C27 C26 C25 118.6(4)
C26 C27 F3 119.8(4)
C26 C27 C28 122.2(4)
F3 C27 C28 118.1(4)
C29 C28 F4 120.3(4)
C29 C28 C27 121.8(4)
F4 C28 C27 117.9(3)
C28 C29 C30 119.4(4)
C31 C30 C29 122.9(3)
C31 C30 C25 117.9(3)
C29 C30 C25 119.3(3)
C32 C31 C30 123.5(3)
C31 C32 C23 118.5(3)
C31 C32 C33 116.4(3)
C23 C32 C33 125.1(3)
C34 C33 C42 118.4(3)
C34 C33 C32 116.7(3)
C42 C33 C32 124.9(3)
C33 C34 C35 123.7(3)
C34 C35 C40 117.9(3)
C34 C35 C36 122.1(3)
C40 C35 C36 119.9(3)
C37 C36 C35 119.3(4)
C36 C37 F5 121.1(4)
C36 C37 C38 121.6(4)
F5 C37 C38 117.3(4)
C39 C38 F6 121.0(4)
C39 C38 C37 121.0(4)
F6 C38 C37 118.0(4)
C38 C39 C40 119.8(4)
C41 C40 C35 118.3(3)
C41 C40 C39 123.3(3)
C35 C40 C39 118.4(3)
C42 C41 C40 123.8(3)
C41 C42 C33 117.8(3)
C41 C42 C43 117.1(3)
C33 C42 C43 125.1(3)
C44 C43 C48 118.3(3)
C44 C43 C42 116.1(3)
C48 C43 C42 125.5(3)
C45 C44 C43 122.0(4)
C46 C45 C44 119.5(4)
C47 C46 C45 119.2(4)
C46 C47 C48 122.8(4)
C47 C48 C43 118.2(3)
C47 C48 C49 118.0(3)
C43 C48 C49 123.8(3)
C50 C49 C58 118.8(3)
C50 C49 C48 118.0(3)
C58 C49 C48 123.2(3)
C49 C50 C51 123.1(3)
C50 C51 C52 122.5(4)
C50 C51 C56 117.6(3)
C52 C51 C56 119.9(3)
C53 C52 C51 119.1(4)
C52 C53 F7 122.0(4)
C52 C53 C54 121.6(4)
F7 C53 C54 116.4(4)
C55 C54 F8 120.5(4)
C55 C54 C53 121.6(4)
F8 C54 C53 117.9(4)
C54 C55 C56 118.9(4)
C57 C56 C51 118.6(3)
C57 C56 C55 122.6(4)
C51 C56 C55 118.8(3)
C58 C57 C56 123.1(4)
C57 C58 C49 118.6(3)
C57 C58 C59 119.3(4)
C49 C58 C59 122.0(3)
C60' C59 C64 109.4(10)
C60' C59 C58 126.8(9)
C64 C59 C58 123.8(9)
C60' C59 C64' 120.5(13)
C64 C59 C64' 11.6(12)
C58 C59 C64' 112.7(11)
C60' C59 C60 10.4(18)
C64 C59 C60 119.1(12)
C58 C59 C60 116.9(11)
C64' C59 C60 130.4(13)
C61 C60 C59 122.9(17)
C60 C61 C62 117.1(18)
C63 C62 C61 122.0(15)
C62 C63 C64 120.4(12)
C59 C64 C63 117.5(8)
C59 C60' C61' 120.8(15)
C60' C61' C62' 119.0(14)
C63' C62' C61' 119.3(13)
C62' C63' C64' 119.8(16)
C63' C64' C59 120.3(18)

loop_
_geom_bond_atom_site_label_1
_geom_bond_atom_site_label_2
_geom_bond_distance
F1 C11 1.373(5)
F2 C12 1.359(5)
F3 C27 1.365(4)
F4 C28 1.362(4)
F5 C37 1.359(4)
F6 C38 1.349(4)
F7 C53 1.362(4)
F8 C54 1.367(4)
C1 C2 1.386(6)
C1 C6 1.390(5)
C2 C3 1.387(7)
C3 C4 1.361(7)
C4 C5 1.385(6)
C5 C6 1.388(5)
C6 C7 1.479(5)
C7 C8 1.375(5)
C7 C16 1.427(5)
C8 C9 1.405(5)
C9 C10 1.413(5)
C9 C14 1.417(5)
C10 C11 1.329(6)
C11 C12 1.387(6)
C12 C13 1.341(6)
C13 C14 1.415(5)
C14 C15 1.407(5)
C15 C16 1.376(5)
C16 C17 1.495(5)
C17 C18 1.389(5)
C17 C22 1.412(5)
C18 C19 1.374(5)
C19 C20 1.380(6)
C20 C21 1.379(5)
C21 C22 1.407(5)
C22 C23 1.490(5)
C23 C24 1.377(4)
C23 C32 1.438(5)
C24 C25 1.406(5)
C25 C26 1.427(5)
C25 C30 1.429(5)
C26 C27 1.358(5)
C27 C28 1.376(6)
C28 C29 1.344(5)
C29 C30 1.416(5)
C30 C31 1.398(5)
C31 C32 1.376(4)
C32 C33 1.501(4)
C33 C34 1.372(5)
C33 C42 1.437(4)
C34 C35 1.398(5)
C35 C40 1.409(5)
C35 C36 1.418(5)
C36 C37 1.336(5)
C37 C38 1.400(6)
C38 C39 1.347(5)
C39 C40 1.423(5)
C40 C41 1.401(5)
C41 C42 1.370(5)
C42 C43 1.503(5)
C43 C44 1.397(5)
C43 C48 1.400(5)
C44 C45 1.380(5)
C45 C46 1.373(5)
C46 C47 1.367(5)
C47 C48 1.395(5)
C48 C49 1.487(5)
C49 C50 1.376(4)
C49 C58 1.428(5)
C50 C51 1.409(5)
C51 C52 1.414(5)
C51 C56 1.415(5)
C52 C53 1.329(5)
C53 C54 1.400(6)
C54 C55 1.349(5)
C55 C56 1.416(5)
C56 C57 1.414(5)
C57 C58 1.359(5)
C58 C59 1.480(5)
C59 C60' 1.35(2)
C59 C64 1.400(17)
C59 C64' 1.36(3)
C59 C60 1.42(3)
C60 C61 1.393(15)
C61 C62 1.405(15)
C62 C63 1.361(15)
C63 C64 1.4751
C60' C61' 1.395(13)
C61' C62' 1.405(14)
C62' C63' 1.371(13)
C63' C64' 1.402(13)

loop_
_platon_squeeze_void_nr
_platon_squeeze_void_average_x
_platon_squeeze_void_average_y
_platon_squeeze_void_average_z
_platon_squeeze_void_volume
_platon_squeeze_void_count_electrons
_platon_squeeze_void_content
1 0.400 0.138 0.662 105 36 ' '
2 0.600 -0.138 0.338 105 36 ' '
3 0.500 0.000 1.000 17 4 ' '
